data_1567944
loop_
_publ_author_name
'Hernandez, Jackson'
'Frontier, Alison'

_publ_section_title
;
 Alkynyl Prins Carbocyclization Cascades for the Synthesis of Linear-Fused
 Heterocyclic Ring Systems
;
_journal_name_full 'Chemical Science'
_journal_paper_doi 10.1039/D2SC04750K
_journal_year 2022
_chemical_absolute_configuration ad
_chemical_formula_moiety 'C21 H22 O3'
_chemical_formula_sum 'C21 H22 O3'
_chemical_formula_weight 322.38
_space_group_crystal_system orthorhombic
_space_group_IT_number 33
_space_group_name_Hall 'P 2c -2n'
_space_group_name_H-M_alt 'P n a 21'
_atom_sites_solution_hydrogens geom
_atom_sites_solution_primary dual
_atom_sites_solution_secondary difmap
_audit_creation_date 2022-05-03
_audit_creation_method
;
Olex2 1.5
(compiled 2022.04.07 svn.rca3783a0 for OlexSys, GUI svn.r6498)
;
_audit_update_record
;
2022-05-24 deposited with the CCDC.	2022-11-04 downloaded from the CCDC.
;
_cell_angle_alpha 90
_cell_angle_beta 90
_cell_angle_gamma 90
_cell_formula_units_Z 4
_cell_length_a 14.11320(10)
_cell_length_b 19.7985(2)
_cell_length_c 5.92430(10)
_cell_measurement_reflns_used 14603
_cell_measurement_temperature 99.97(10)
_cell_measurement_theta_max 79.3750
_cell_measurement_theta_min 3.8320
_cell_volume 1655.37(3)
_computing_cell_refinement 'CrysAlisPro 1.171.41.120a (Rigaku OD, 2021)'
_computing_data_collection 'CrysAlisPro 1.171.41.120a (Rigaku OD, 2021)'
_computing_data_reduction 'CrysAlisPro 1.171.41.120a (Rigaku OD, 2021)'
_computing_molecular_graphics 'Olex2 1.5 (Dolomanov et al., 2009)'
_computing_publication_material 'Olex2 1.5 (Dolomanov et al., 2009)'
_computing_structure_refinement 'SHELXL 2018/3 (Sheldrick, 2015b)'
_computing_structure_solution 'SHELXT 2018/2 (Sheldrick, 2015a)'
_diffrn_ambient_environment N~2~
_diffrn_ambient_temperature 99.97(10)
_diffrn_detector 'Hybrid Pixel Array Detector'
_diffrn_detector_area_resol_mean 10.0000
_diffrn_detector_type HyPix
_diffrn_measured_fraction_theta_full 1.000
_diffrn_measured_fraction_theta_max 0.990
_diffrn_measurement_details
;
List of Runs (angles in degrees, time in seconds):

  # Type    Start    End  Width  t~exp~   \w     \q     \k     \f   Frames
#--------------------------------------------------------------------------
  1  \w    101.00 178.00   0.50    0.14    --  113.25  30.00  30.00  154
  2  \w    101.00 178.00   0.50    0.14    --  113.25  45.00  90.00  154
  3  \w    102.00 178.00   0.50    0.14    --  113.25 113.00 -75.00  152
  4  \w    101.00 178.00   0.50    0.14    --  113.25  45.00 -90.00  154
  5  \w    100.00 125.00   0.50    0.14    --  113.25  15.00-180.00   50
  6  \w    -16.00  28.00   0.50    0.05    --  -47.32  19.00 120.00   88
  7  \w    -83.00 -19.00   0.50    0.14    --  -91.75 113.00 -75.00  128
  8  \w    -70.00  25.00   0.50    0.05    --  -47.32  76.00-154.00  190
  9  \w    -46.00 -19.00   0.50    0.14    --  -91.75  47.00  58.00   54
 10  \w   -163.00 -79.00   0.50    0.14    --  -91.75 -47.00 -90.00  168
 11  \w   -119.00 -73.00   0.50    0.05    --  -47.32-125.00-150.00   92
 12  \w   -119.00 -25.00   0.50    0.05    --  -47.32 -77.00-180.00  188
 13  \w   -119.00 -25.00   0.50    0.05    --  -47.32 -77.00-120.00  188
 14  \w   -120.00 -35.00   0.50    0.05    --  -47.32 -38.00 -60.00  170
 15  \w   -120.00 -35.00   0.50    0.05    --  -47.32 -38.00  30.00  170
 16  \w   -119.00 -25.00   0.50    0.05    --  -47.32 -77.00  30.00  188
 17  \w   -119.00 -25.00   0.50    0.05    --  -47.32 -77.00 120.00  188
 18  \w     42.00  79.00   0.50    0.14    --  113.25 -61.00-150.00   74
 19  \w     42.00 106.00   0.50    0.14    --  113.25 -94.00-120.00  128
 20  \w     42.00 114.00   0.50    0.14    --  113.25 -76.00  78.00  144
 21  \w     42.00  79.00   0.50    0.14    --  113.25 -61.00  30.00   74
 22  \w     42.00  79.00   0.50    0.14    --  113.25 -61.00 -90.00   74
 23  \w   -140.00-115.00   0.50    0.14    --  -91.75 -76.00  78.00   50
 24  \w    112.00 138.00   0.50    0.14    --  113.25  45.00 120.00   52
 25  \w    102.00 128.00   0.50    0.14    --  113.25  61.00  30.00   52
 26  \w    147.00 176.00   0.50    0.14    --  113.25  61.00  30.00   58
 27  \w     64.00 105.00   0.50    0.14    --  113.25 -94.00  90.00   82
 28  \w     42.00  67.00   0.50    0.14    --  113.25 -61.00 -60.00   50
 29  \w     49.00  99.00   0.50    0.14    --  113.25 -94.00 -90.00  100
 30  \w     80.00 106.00   0.50    0.14    --  113.25 -94.00-150.00   52
 31  \w     50.00  78.00   0.50    0.14    --  113.25 -61.00 150.00   56
;
_diffrn_measurement_device 'four-circle diffractometer'
_diffrn_measurement_device_type 'XtaLAB Synergy, Dualflex, HyPix'
_diffrn_measurement_method '\w scans'
_diffrn_orient_matrix_type 'CrysAlisPro convention (1999,Acta A55,543-557)'
_diffrn_orient_matrix_UB_11 -0.0550468000
_diffrn_orient_matrix_UB_12 0.0509872000
_diffrn_orient_matrix_UB_13 -0.1464899000
_diffrn_orient_matrix_UB_21 -0.0921546000
_diffrn_orient_matrix_UB_22 -0.0396833000
_diffrn_orient_matrix_UB_23 0.0421164000
_diffrn_orient_matrix_UB_31 -0.0198592000
_diffrn_orient_matrix_UB_32 0.0433654000
_diffrn_orient_matrix_UB_33 0.2106530000
_diffrn_radiation_monochromator mirror
_diffrn_radiation_probe x-ray
_diffrn_radiation_type 'Cu K\a'
_diffrn_radiation_wavelength 1.54184
_diffrn_reflns_av_R_equivalents 0.0399
_diffrn_reflns_av_unetI/netI 0.0250
_diffrn_reflns_Laue_measured_fraction_full 1.000
_diffrn_reflns_Laue_measured_fraction_max 0.990
_diffrn_reflns_limit_h_max 17
_diffrn_reflns_limit_h_min -17
_diffrn_reflns_limit_k_max 25
_diffrn_reflns_limit_k_min -24
_diffrn_reflns_limit_l_max 7
_diffrn_reflns_limit_l_min -6
_diffrn_reflns_number 19326
_diffrn_reflns_point_group_measured_fraction_full 0.945
_diffrn_reflns_point_group_measured_fraction_max 0.911
_diffrn_reflns_theta_full 67.684
_diffrn_reflns_theta_max 80.166
_diffrn_reflns_theta_min 3.846
_diffrn_source 'micro-focus sealed X-ray tube'
_diffrn_source_type 'PhotonJet (Cu) X-ray Source'
_exptl_absorpt_coefficient_mu 0.680
_exptl_absorpt_correction_T_max 1.00000
_exptl_absorpt_correction_T_min 0.87289
_exptl_absorpt_correction_type multi-scan
_exptl_absorpt_process_details
;
CrysAlisPro 1.171.41.120a (Rigaku Oxford Diffraction, 2021)
Empirical absorption correction using spherical harmonics,
implemented in SCALE3 ABSPACK scaling algorithm.
;
_exptl_crystal_colour colourless
_exptl_crystal_colour_primary colourless
_exptl_crystal_density_diffrn 1.294
_exptl_crystal_description block
_exptl_crystal_F_000 688
_exptl_crystal_size_max 0.284
_exptl_crystal_size_mid 0.227
_exptl_crystal_size_min 0.1
_refine_diff_density_max 0.138
_refine_diff_density_min -0.196
_refine_diff_density_rms 0.046
_refine_ls_abs_structure_details
;
 Flack x determined using 1257 quotients [(I+)-(I-)]/[(I+)+(I-)]
 (Parsons, Flack and Wagner, Acta Cryst. B69 (2013) 249-259).
;
_refine_ls_abs_structure_Flack -0.06(10)
_refine_ls_extinction_method none
_refine_ls_goodness_of_fit_ref 1.048
_refine_ls_hydrogen_treatment constr
_refine_ls_matrix_type full
_refine_ls_number_parameters 217
_refine_ls_number_reflns 3305
_refine_ls_number_restraints 1
_refine_ls_restrained_S_all 1.047
_refine_ls_R_factor_all 0.0319
_refine_ls_R_factor_gt 0.0312
_refine_ls_shift/su_max 0.000
_refine_ls_shift/su_mean 0.000
_refine_ls_structure_factor_coef Fsqd
_refine_ls_weighting_details 'w=1/[\s^2^(Fo^2^)+(0.0432P)^2^+0.2917P] where P=(Fo^2^+2Fc^2^)/3'
_refine_ls_weighting_scheme calc
_refine_ls_wR_factor_gt 0.0777
_refine_ls_wR_factor_ref 0.0783
_reflns_Friedel_coverage 0.675
_reflns_Friedel_fraction_full 0.878
_reflns_Friedel_fraction_max 0.815
_reflns_number_gt 3221
_reflns_number_total 3305
_reflns_threshold_expression 'I > 2\s(I)'
_cod_data_source_file d2sc04750k2.cif
_cod_data_source_block frojjh27
_cod_database_code 1567944
_shelx_shelxl_version_number 2018/3
_shelx_space_group_comment
;
The symmetry employed for this shelxl refinement is uniquely defined
by the following loop, which should always be used as a source of
symmetry information in preference to the above space-group names.
They are only intended as comments.
;
_shelx_estimated_absorpt_t_max 0.935
_shelx_estimated_absorpt_t_min 0.830
_olex2_refinement_description
;
1. Fixed Uiso
 At 1.2 times of:
  All C(H) groups, All C(H,H) groups
2.a Ternary CH refined with riding coordinates:
 C4(H4), C5(H5), C15(H15)
2.b Secondary CH2 refined with riding coordinates:
 C1(H1A,H1B), C2(H2A,H2B), C3(H3A,H3B), C6(H6A,H6B), C7(H7A,H7B), C11(H11A,H11B)
2.c Aromatic/amide H refined with riding coordinates:
 C9(H9), C13(H13), C17(H17), C18(H18), C19(H19), C20(H20), C21(H21)
;
_olex2_submission_original_sample_id frojjh27
_olex2_submission_special_instructions 'No special instructions were received'
_oxdiff_exptl_absorpt_empirical_details
;
Empirical correction (ABSPACK) includes:
- Absorption correction using spherical harmonics
- Frame scaling
;
_oxdiff_exptl_absorpt_empirical_full_max 1.253
_oxdiff_exptl_absorpt_empirical_full_min 0.731

loop_
_space_group_symop_operation_xyz
'x, y, z'
'-x, -y, z+1/2'
'x+1/2, -y+1/2, z'
'-x+1/2, y+1/2, z+1/2'

loop_
_atom_site_label
_atom_site_type_symbol
_atom_site_fract_x
_atom_site_fract_y
_atom_site_fract_z
_atom_site_U_iso_or_equiv
_atom_site_adp_type
_atom_site_occupancy
_atom_site_site_symmetry_order
_atom_site_calc_flag
_atom_site_refinement_flags_posn
_atom_site_refinement_flags_adp
_atom_site_refinement_flags_occupancy
_atom_site_disorder_assembly
_atom_site_disorder_group
O1 O 0.04042(8) 0.42092(7) 0.8277(3) 0.0259(3) Uani 1 1 d . . . . .
O2 O 0.53642(9) 0.40612(6) 0.2142(3) 0.0269(3) Uani 1 1 d . . . . .
O3 O 0.49647(9) 0.29309(6) 0.1695(3) 0.0272(3) Uani 1 1 d . . . . .
C1 C 0.01424(13) 0.43381(10) 0.5982(4) 0.0286(4) Uani 1 1 d . . . . .
H1A H 0.052907 0.471578 0.538961 0.034 Uiso 1 1 calc R U . . .
H1B H -0.053100 0.447702 0.592602 0.034 Uiso 1 1 calc R U . . .
C2 C 0.02827(13) 0.37219(10) 0.4493(4) 0.0271(4) Uani 1 1 d . . . . .
H2A H 0.015173 0.384298 0.290149 0.033 Uiso 1 1 calc R U . . .
H2B H -0.016858 0.336378 0.494425 0.033 Uiso 1 1 calc R U . . .
C3 C 0.13004(12) 0.34559(8) 0.4701(3) 0.0202(3) Uani 1 1 d . . . . .
H3A H 0.136961 0.303153 0.383270 0.024 Uiso 1 1 calc R U . . .
H3B H 0.175153 0.379161 0.408576 0.024 Uiso 1 1 calc R U . . .
C4 C 0.15127(11) 0.33272(8) 0.7199(3) 0.0174(3) Uani 1 1 d . . . . .
H4 H 0.102141 0.300253 0.774915 0.021 Uiso 1 1 calc R U . . .
C5 C 0.13665(12) 0.39870(9) 0.8528(3) 0.0205(4) Uani 1 1 d . . . . .
H5 H 0.145080 0.387090 1.015885 0.025 Uiso 1 1 calc R U . . .
C6 C 0.20546(12) 0.45655(8) 0.8029(3) 0.0230(4) Uani 1 1 d . . . . .
H6A H 0.187047 0.496083 0.895332 0.028 Uiso 1 1 calc R U . . .
H6B H 0.198679 0.469497 0.642309 0.028 Uiso 1 1 calc R U . . .
C7 C 0.31018(12) 0.44041(9) 0.8492(4) 0.0232(4) Uani 1 1 d . . . . .
H7A H 0.345696 0.483312 0.863677 0.028 Uiso 1 1 calc R U . . .
H7B H 0.315125 0.416161 0.994828 0.028 Uiso 1 1 calc R U . . .
C8 C 0.35565(11) 0.39794(8) 0.6664(3) 0.0188(3) Uani 1 1 d . . . . .
C9 C 0.42510(13) 0.42789(8) 0.5285(3) 0.0218(4) Uani 1 1 d . . . . .
H9 H 0.443474 0.473642 0.549018 0.026 Uiso 1 1 calc R U . . .
C10 C 0.46532(11) 0.38874(9) 0.3633(3) 0.0200(4) Uani 1 1 d . . . . .
C11 C 0.54650(13) 0.34851(9) 0.0676(4) 0.0237(4) Uani 1 1 d . . . . .
H11A H 0.519648 0.358633 -0.083022 0.028 Uiso 1 1 calc R U . . .
H11B H 0.614308 0.336958 0.049093 0.028 Uiso 1 1 calc R U . . .
C12 C 0.44095(11) 0.32190(8) 0.3343(3) 0.0195(3) Uani 1 1 d . . . . .
C13 C 0.37274(12) 0.29147(8) 0.4643(3) 0.0184(3) Uani 1 1 d . . . . .
H13 H 0.355822 0.245534 0.441420 0.022 Uiso 1 1 calc R U . . .
C14 C 0.32863(11) 0.33061(8) 0.6326(3) 0.0172(3) Uani 1 1 d . . . . .
C15 C 0.24934(11) 0.30076(8) 0.7757(3) 0.0166(3) Uani 1 1 d . . . . .
H15 H 0.263721 0.314147 0.934763 0.020 Uiso 1 1 calc R U . . .
C16 C 0.24964(11) 0.22367(8) 0.7735(3) 0.0172(3) Uani 1 1 d . . . . .
C17 C 0.19299(12) 0.18493(8) 0.6304(3) 0.0208(4) Uani 1 1 d . . . . .
H17 H 0.151881 0.206662 0.526270 0.025 Uiso 1 1 calc R U . . .
C18 C 0.19617(13) 0.11443(8) 0.6390(4) 0.0233(4) Uani 1 1 d . . . . .
H18 H 0.157853 0.088589 0.539355 0.028 Uiso 1 1 calc R U . . .
C19 C 0.25474(13) 0.08210(8) 0.7914(4) 0.0238(4) Uani 1 1 d . . . . .
H19 H 0.255439 0.034181 0.799624 0.029 Uiso 1 1 calc R U . . .
C20 C 0.31235(13) 0.11983(9) 0.9321(4) 0.0253(4) Uani 1 1 d . . . . .
H20 H 0.353495 0.097845 1.035562 0.030 Uiso 1 1 calc R U . . .
C21 C 0.30998(12) 0.18999(9) 0.9219(3) 0.0219(4) Uani 1 1 d . . . . .
H21 H 0.350294 0.215472 1.017988 0.026 Uiso 1 1 calc R U . . .

loop_
_atom_site_aniso_label
_atom_site_aniso_U_11
_atom_site_aniso_U_22
_atom_site_aniso_U_33
_atom_site_aniso_U_23
_atom_site_aniso_U_13
_atom_site_aniso_U_12
O1 0.0219(6) 0.0279(7) 0.0277(7) 0.0038(6) 0.0049(6) 0.0081(5)
O2 0.0252(6) 0.0237(6) 0.0317(8) 0.0018(6) 0.0085(6) -0.0058(5)
O3 0.0294(6) 0.0233(6) 0.0289(7) -0.0033(6) 0.0131(6) -0.0026(5)
C1 0.0224(8) 0.0305(9) 0.0328(11) 0.0098(8) 0.0017(8) 0.0069(7)
C2 0.0211(8) 0.0342(9) 0.0260(10) 0.0071(8) -0.0031(8) 0.0004(7)
C3 0.0203(8) 0.0224(8) 0.0180(9) 0.0025(7) -0.0005(7) 0.0005(6)
C4 0.0183(7) 0.0173(7) 0.0168(8) 0.0018(6) 0.0013(7) 0.0003(6)
C5 0.0215(8) 0.0211(8) 0.0189(9) 0.0009(7) 0.0034(7) 0.0052(6)
C6 0.0269(8) 0.0182(8) 0.0239(9) -0.0033(7) 0.0021(7) 0.0025(6)
C7 0.0261(8) 0.0178(7) 0.0257(9) -0.0058(7) 0.0009(7) -0.0015(6)
C8 0.0175(7) 0.0181(7) 0.0209(9) -0.0013(7) -0.0020(7) 0.0000(6)
C9 0.0219(8) 0.0157(7) 0.0278(10) -0.0008(7) -0.0007(7) -0.0014(6)
C10 0.0163(7) 0.0202(8) 0.0234(9) 0.0032(7) 0.0013(7) -0.0022(6)
C11 0.0216(8) 0.0252(9) 0.0245(10) 0.0031(7) 0.0040(7) -0.0002(7)
C12 0.0193(7) 0.0199(8) 0.0193(9) -0.0002(7) 0.0009(7) 0.0017(6)
C13 0.0190(7) 0.0162(7) 0.0199(8) -0.0011(7) 0.0006(7) -0.0010(6)
C14 0.0163(7) 0.0171(7) 0.0183(8) -0.0005(6) -0.0023(6) 0.0008(6)
C15 0.0184(7) 0.0163(7) 0.0151(8) -0.0016(6) 0.0002(6) 0.0003(6)
C16 0.0173(7) 0.0174(7) 0.0169(8) 0.0013(7) 0.0037(6) -0.0003(6)
C17 0.0231(8) 0.0186(8) 0.0206(9) -0.0002(7) -0.0005(7) 0.0008(6)
C18 0.0261(8) 0.0192(8) 0.0247(9) -0.0039(7) 0.0004(8) -0.0016(6)
C19 0.0271(8) 0.0164(7) 0.0280(10) 0.0007(7) 0.0054(8) 0.0021(6)
C20 0.0267(8) 0.0215(8) 0.0276(10) 0.0043(8) -0.0030(8) 0.0028(7)
C21 0.0225(8) 0.0207(8) 0.0225(9) 0.0021(7) -0.0021(7) -0.0008(6)

loop_
_atom_type_symbol
_atom_type_description
_atom_type_scat_dispersion_real
_atom_type_scat_dispersion_imag
_atom_type_scat_source
C C 0.0181 0.0091 'International Tables Vol C Tables 4.2.6.8 and 6.1.1.4'
H H 0.0000 0.0000 'International Tables Vol C Tables 4.2.6.8 and 6.1.1.4'
O O 0.0492 0.0322 'International Tables Vol C Tables 4.2.6.8 and 6.1.1.4'

loop_
_geom_angle_atom_site_label_1
_geom_angle_atom_site_label_2
_geom_angle_atom_site_label_3
_geom_angle
_geom_angle_site_symmetry_1
_geom_angle_site_symmetry_3
_geom_angle_publ_flag
C1 O1 C5 113.40(14) . . ?
C10 O2 C11 105.07(13) . . ?
C12 O3 C11 105.16(13) . . ?
O1 C1 H1A 109.2 . . ?
O1 C1 H1B 109.2 . . ?
O1 C1 C2 112.03(15) . . ?
H1A C1 H1B 107.9 . . ?
C2 C1 H1A 109.2 . . ?
C2 C1 H1B 109.2 . . ?
C1 C2 H2A 109.5 . . ?
C1 C2 H2B 109.5 . . ?
C1 C2 C3 110.55(16) . . ?
H2A C2 H2B 108.1 . . ?
C3 C2 H2A 109.5 . . ?
C3 C2 H2B 109.5 . . ?
C2 C3 H3A 110.0 . . ?
C2 C3 H3B 110.0 . . ?
H3A C3 H3B 108.4 . . ?
C4 C3 C2 108.54(16) . . ?
C4 C3 H3A 110.0 . . ?
C4 C3 H3B 110.0 . . ?
C3 C4 H4 106.6 . . ?
C3 C4 C5 109.08(14) . . ?
C3 C4 C15 116.51(14) . . ?
C5 C4 H4 106.6 . . ?
C5 C4 C15 110.83(14) . . ?
C15 C4 H4 106.6 . . ?
O1 C5 C4 109.52(14) . . ?
O1 C5 H5 106.4 . . ?
O1 C5 C6 110.55(14) . . ?
C4 C5 H5 106.4 . . ?
C6 C5 C4 116.82(14) . . ?
C6 C5 H5 106.4 . . ?
C5 C6 H6A 108.6 . . ?
C5 C6 H6B 108.6 . . ?
C5 C6 C7 114.85(14) . . ?
H6A C6 H6B 107.5 . . ?
C7 C6 H6A 108.6 . . ?
C7 C6 H6B 108.6 . . ?
C6 C7 H7A 108.9 . . ?
C6 C7 H7B 108.9 . . ?
H7A C7 H7B 107.7 . . ?
C8 C7 C6 113.31(16) . . ?
C8 C7 H7A 108.9 . . ?
C8 C7 H7B 108.9 . . ?
C9 C8 C7 118.46(15) . . ?
C14 C8 C7 121.04(15) . . ?
C14 C8 C9 120.50(16) . . ?
C8 C9 H9 121.2 . . ?
C10 C9 C8 117.68(15) . . ?
C10 C9 H9 121.2 . . ?
C9 C10 O2 128.06(16) . . ?
C9 C10 C12 121.90(16) . . ?
C12 C10 O2 109.95(15) . . ?
O2 C11 H11A 110.2 . . ?
O2 C11 H11B 110.2 . . ?
O3 C11 O2 107.62(14) . . ?
O3 C11 H11A 110.2 . . ?
O3 C11 H11B 110.2 . . ?
H11A C11 H11B 108.5 . . ?
O3 C12 C10 110.14(15) . . ?
C13 C12 O3 128.02(15) . . ?
C13 C12 C10 121.79(16) . . ?
C12 C13 H13 121.1 . . ?
C12 C13 C14 117.78(15) . . ?
C14 C13 H13 121.1 . . ?
C8 C14 C13 120.31(15) . . ?
C8 C14 C15 119.32(15) . . ?
C13 C14 C15 120.36(14) . . ?
C4 C15 H15 105.8 . . ?
C14 C15 C4 112.18(14) . . ?
C14 C15 H15 105.8 . . ?
C14 C15 C16 112.42(13) . . ?
C16 C15 C4 114.02(13) . . ?
C16 C15 H15 105.8 . . ?
C17 C16 C15 123.59(15) . . ?
C21 C16 C15 118.35(15) . . ?
C21 C16 C17 118.06(15) . . ?
C16 C17 H17 119.7 . . ?
C16 C17 C18 120.58(16) . . ?
C18 C17 H17 119.7 . . ?
C17 C18 H18 119.8 . . ?
C19 C18 C17 120.38(17) . . ?
C19 C18 H18 119.8 . . ?
C18 C19 H19 120.2 . . ?
C18 C19 C20 119.68(16) . . ?
C20 C19 H19 120.2 . . ?
C19 C20 H20 120.0 . . ?
C19 C20 C21 119.94(17) . . ?
C21 C20 H20 120.0 . . ?
C16 C21 H21 119.3 . . ?
C20 C21 C16 121.33(17) . . ?
C20 C21 H21 119.3 . . ?

loop_
_geom_bond_atom_site_label_1
_geom_bond_atom_site_label_2
_geom_bond_distance
_geom_bond_site_symmetry_2
_geom_bond_publ_flag
O1 C1 1.432(3) . ?
O1 C5 1.4353(19) . ?
O2 C10 1.381(2) . ?
O2 C11 1.441(2) . ?
O3 C11 1.438(2) . ?
O3 C12 1.376(2) . ?
C1 H1A 0.9900 . ?
C1 H1B 0.9900 . ?
C1 C2 1.518(3) . ?
C2 H2A 0.9900 . ?
C2 H2B 0.9900 . ?
C2 C3 1.535(2) . ?
C3 H3A 0.9900 . ?
C3 H3B 0.9900 . ?
C3 C4 1.531(3) . ?
C4 H4 1.0000 . ?
C4 C5 1.539(2) . ?
C4 C15 1.557(2) . ?
C5 H5 1.0000 . ?
C5 C6 1.531(2) . ?
C6 H6A 0.9900 . ?
C6 H6B 0.9900 . ?
C6 C7 1.537(2) . ?
C7 H7A 0.9900 . ?
C7 H7B 0.9900 . ?
C7 C8 1.514(2) . ?
C8 C9 1.407(2) . ?
C8 C14 1.401(2) . ?
C9 H9 0.9500 . ?
C9 C10 1.371(3) . ?
C10 C12 1.378(2) . ?
C11 H11A 0.9900 . ?
C11 H11B 0.9900 . ?
C12 C13 1.372(2) . ?
C13 H13 0.9500 . ?
C13 C14 1.408(2) . ?
C14 C15 1.523(2) . ?
C15 H15 1.0000 . ?
C15 C16 1.526(2) . ?
C16 C17 1.395(2) . ?
C16 C21 1.394(2) . ?
C17 H17 0.9500 . ?
C17 C18 1.397(2) . ?
C18 H18 0.9500 . ?
C18 C19 1.382(3) . ?
C19 H19 0.9500 . ?
C19 C20 1.383(3) . ?
C20 H20 0.9500 . ?
C20 C21 1.391(2) . ?
C21 H21 0.9500 . ?

loop_
_geom_torsion_atom_site_label_1
_geom_torsion_atom_site_label_2
_geom_torsion_atom_site_label_3
_geom_torsion_atom_site_label_4
_geom_torsion
_geom_torsion_site_symmetry_1
_geom_torsion_site_symmetry_2
_geom_torsion_site_symmetry_3
_geom_torsion_site_symmetry_4
_geom_torsion_publ_flag
O1 C1 C2 C3 -54.0(2) . . . . ?
O1 C5 C6 C7 173.81(16) . . . . ?
O2 C10 C12 O3 1.3(2) . . . . ?
O2 C10 C12 C13 179.02(16) . . . . ?
O3 C12 C13 C14 176.34(17) . . . . ?
C1 O1 C5 C4 -59.99(19) . . . . ?
C1 O1 C5 C6 70.1(2) . . . . ?
C1 C2 C3 C4 54.62(19) . . . . ?
C2 C3 C4 C5 -57.64(18) . . . . ?
C2 C3 C4 C15 175.98(14) . . . . ?
C3 C4 C5 O1 59.99(18) . . . . ?
C3 C4 C5 C6 -66.62(19) . . . . ?
C3 C4 C15 C14 40.84(19) . . . . ?
C3 C4 C15 C16 -88.40(18) . . . . ?
C4 C5 C6 C7 -60.1(2) . . . . ?
C4 C15 C16 C17 32.7(2) . . . . ?
C4 C15 C16 C21 -147.48(16) . . . . ?
C5 O1 C1 C2 57.4(2) . . . . ?
C5 C4 C15 C14 -84.67(18) . . . . ?
C5 C4 C15 C16 146.10(14) . . . . ?
C5 C6 C7 C8 77.9(2) . . . . ?
C6 C7 C8 C9 111.05(18) . . . . ?
C6 C7 C8 C14 -68.1(2) . . . . ?
C7 C8 C9 C10 -179.78(16) . . . . ?
C7 C8 C14 C13 -178.97(16) . . . . ?
C7 C8 C14 C15 2.6(2) . . . . ?
C8 C9 C10 O2 -177.55(17) . . . . ?
C8 C9 C10 C12 -1.4(3) . . . . ?
C8 C14 C15 C4 68.2(2) . . . . ?
C8 C14 C15 C16 -161.69(15) . . . . ?
C9 C8 C14 C13 1.9(3) . . . . ?
C9 C8 C14 C15 -176.53(16) . . . . ?
C9 C10 C12 O3 -175.45(17) . . . . ?
C9 C10 C12 C13 2.3(3) . . . . ?
C10 O2 C11 O3 -13.54(19) . . . . ?
C10 C12 C13 C14 -0.9(3) . . . . ?
C11 O2 C10 C9 -175.81(18) . . . . ?
C11 O2 C10 C12 7.68(19) . . . . ?
C11 O3 C12 C10 -9.7(2) . . . . ?
C11 O3 C12 C13 172.75(18) . . . . ?
C12 O3 C11 O2 14.31(19) . . . . ?
C12 C13 C14 C8 -1.1(2) . . . . ?
C12 C13 C14 C15 177.30(15) . . . . ?
C13 C14 C15 C4 -110.18(17) . . . . ?
C13 C14 C15 C16 19.9(2) . . . . ?
C14 C8 C9 C10 -0.6(3) . . . . ?
C14 C15 C16 C17 -96.37(19) . . . . ?
C14 C15 C16 C21 83.4(2) . . . . ?
C15 C4 C5 O1 -170.44(14) . . . . ?
C15 C4 C5 C6 62.9(2) . . . . ?
C15 C16 C17 C18 -179.37(16) . . . . ?
C15 C16 C21 C20 178.62(16) . . . . ?
C16 C17 C18 C19 0.8(3) . . . . ?
C17 C16 C21 C20 -1.6(3) . . . . ?
C17 C18 C19 C20 -1.7(3) . . . . ?
C18 C19 C20 C21 1.0(3) . . . . ?
C19 C20 C21 C16 0.7(3) . . . . ?
C21 C16 C17 C18 0.9(3) . . . . ?
